data_7103105
loop_
_publ_author_name
'Cohen, Ad'
'Yeori, Adi'
'Kopilov, Jacob'
'Goldberg, Israel'
'Kol, Moshe'

_publ_section_title
;
 Construction of C1-symmetric zirconium complexes by the design of new
 Salan ligands. Coordination chemistry and preliminary polymerisation
 catalysis studies.
;
_journal_issue 18
_journal_name_full 'Chemical communications (Cambridge, England)'
_journal_page_first 2149
_journal_page_last 2151
_journal_paper_doi 10.1039/b719834e
_journal_year 2008
_chemical_formula_moiety 'C38 H60 Cl2 N2 O4 Zr'
_chemical_formula_sum 'C38 H60 Cl2 N2 O4 Zr'
_chemical_formula_weight 771.00
_chemical_name_systematic
;
?
;
_space_group_IT_number 14
_symmetry_cell_setting monoclinic
_symmetry_space_group_name_Hall '-P 2ybc'
_symmetry_space_group_name_H-M 'P 1 21/c 1'
_atom_sites_solution_hydrogens geom
_atom_sites_solution_primary direct
_atom_sites_solution_secondary difmap
_audit_creation_method SHELXL-97
_cell_angle_alpha 90.00
_cell_angle_beta 110.2014(8)
_cell_angle_gamma 90.00
_cell_formula_units_Z 4
_cell_length_a 19.6465(4)
_cell_length_b 10.6398(2)
_cell_length_c 20.5229(6)
_cell_measurement_reflns_used 9418
_cell_measurement_temperature 110(2)
_cell_measurement_theta_max 28.21
_cell_measurement_theta_min 1.41
_cell_volume 4026.10(16)
_computing_cell_refinement Denzo
_computing_data_collection 'Collect, Nonius B.V.'
_computing_data_reduction 'Denzo & Scalepack'
_computing_structure_refinement 'SHELXL-97 (Sheldrick, 1997)'
_computing_structure_solution SIR-97
_diffrn_ambient_temperature 110(2)
_diffrn_detector_area_resol_mean 12.8
_diffrn_measured_fraction_theta_full 0.962
_diffrn_measured_fraction_theta_max 0.962
_diffrn_measurement_device_type 'Nonius KappaCCD'
_diffrn_measurement_method '0.5 deg. \f & \w scans'
_diffrn_radiation_monochromator graphite
_diffrn_radiation_source 'fine-focus sealed tube'
_diffrn_radiation_type MoK\a
_diffrn_radiation_wavelength 0.71073
_diffrn_reflns_av_R_equivalents 0.0980
_diffrn_reflns_av_sigmaI/netI 0.1023
_diffrn_reflns_limit_h_max 25
_diffrn_reflns_limit_h_min 0
_diffrn_reflns_limit_k_max 14
_diffrn_reflns_limit_k_min 0
_diffrn_reflns_limit_l_max 25
_diffrn_reflns_limit_l_min -26
_diffrn_reflns_number 36196
_diffrn_reflns_theta_full 28.21
_diffrn_reflns_theta_max 28.21
_diffrn_reflns_theta_min 2.02
_diffrn_standards_number 0
_exptl_absorpt_coefficient_mu 0.444
_exptl_absorpt_correction_type none
_exptl_crystal_colour colorless
_exptl_crystal_density_diffrn 1.272
_exptl_crystal_density_method 'not measured'
_exptl_crystal_description needles
_exptl_crystal_F_000 1632
_exptl_crystal_size_max 0.35
_exptl_crystal_size_mid 0.15
_exptl_crystal_size_min 0.05
_refine_diff_density_max 1.195
_refine_diff_density_min -0.647
_refine_diff_density_rms 0.092
_refine_ls_extinction_method none
_refine_ls_goodness_of_fit_ref 1.017
_refine_ls_hydrogen_treatment constr
_refine_ls_matrix_type full
_refine_ls_number_parameters 438
_refine_ls_number_reflns 9543
_refine_ls_number_restraints 0
_refine_ls_restrained_S_all 1.017
_refine_ls_R_factor_all 0.1322
_refine_ls_R_factor_gt 0.0645
_refine_ls_shift/su_max 0.002
_refine_ls_shift/su_mean 0.000
_refine_ls_structure_factor_coef Fsqd
_refine_ls_weighting_details 'calc w=1/[\s^2^(Fo^2^)+(0.0551P)^2^+2.8548P] where P=(Fo^2^+2Fc^2^)/3'
_refine_ls_weighting_scheme calc
_refine_ls_wR_factor_gt 0.1210
_refine_ls_wR_factor_ref 0.1438
_reflns_number_gt 5678
_reflns_number_total 9543
_reflns_threshold_expression >2sigma(I)
_cod_data_source_file b719834e.txt
_cod_data_source_block mk179
_cod_original_sg_symbol_H-M 'P 21/c'
_cod_database_code 7103105

loop_
_symmetry_equiv_pos_as_xyz
'x, y, z'
'-x, y+1/2, -z+1/2'
'-x, -y, -z'
'x, -y-1/2, z-1/2'

loop_
_atom_site_label
_atom_site_type_symbol
_atom_site_fract_x
_atom_site_fract_y
_atom_site_fract_z
_atom_site_U_iso_or_equiv
_atom_site_adp_type
_atom_site_occupancy
_atom_site_symmetry_multiplicity
_atom_site_calc_flag
_atom_site_refinement_flags
_atom_site_disorder_assembly
_atom_site_disorder_group
Zr1 Zr 0.21633(2) 0.11033(3) 0.33699(2) 0.02263(11) Uani 1 1 d . . .
O2 O 0.29945(14) -0.0100(2) 0.38356(14) 0.0261(6) Uani 1 1 d . . .
O3 O 0.12737(14) 0.1977(2) 0.26410(14) 0.0256(6) Uani 1 1 d . . .
O4 O 0.27275(15) 0.2615(2) 0.34498(15) 0.0295(7) Uani 1 1 d . . .
O5 O 0.17795(14) 0.1099(2) 0.41185(14) 0.0282(6) Uani 1 1 d . . .
N6 N 0.24731(17) 0.0328(3) 0.23770(17) 0.0249(7) Uani 1 1 d . . .
N7 N 0.13539(17) -0.0684(3) 0.28113(17) 0.0230(7) Uani 1 1 d . . .
C8 C 0.3539(2) -0.0777(3) 0.3745(2) 0.0239(9) Uani 1 1 d . . .
C9 C 0.3969(2) -0.1616(3) 0.4262(2) 0.0224(8) Uani 1 1 d . . .
C10 C 0.4474(2) -0.2346(3) 0.4085(2) 0.0277(9) Uani 1 1 d . . .
H10 H 0.4757 -0.2932 0.4418 0.033 Uiso 1 1 calc R . .
C11 C 0.4590(2) -0.2270(3) 0.3454(2) 0.0261(9) Uani 1 1 d . . .
C12 C 0.4181(2) -0.1390(3) 0.2980(2) 0.0260(9) Uani 1 1 d . . .
H12 H 0.4250 -0.1300 0.2546 0.031 Uiso 1 1 calc R . .
C13 C 0.3673(2) -0.0639(3) 0.3126(2) 0.0239(9) Uani 1 1 d . . .
C14 C 0.0669(2) 0.1729(3) 0.2124(2) 0.0262(9) Uani 1 1 d . . .
C15 C 0.0400(2) 0.2526(3) 0.1552(2) 0.0275(9) Uani 1 1 d . . .
C16 C -0.0220(2) 0.2263(4) 0.0997(2) 0.0325(10) Uani 1 1 d . . .
H16 H -0.0385 0.2819 0.0612 0.039 Uiso 1 1 calc R . .
C17 C -0.0597(2) 0.1168(4) 0.1012(2) 0.0338(9) Uani 1 1 d . . .
C18 C -0.0352(2) 0.0354(4) 0.1565(2) 0.0320(10) Uani 1 1 d . . .
H18 H -0.0619 -0.0388 0.1568 0.038 Uiso 1 1 calc R . .
C19 C 0.0278(2) 0.0598(3) 0.2117(2) 0.0253(9) Uani 1 1 d . . .
C20 C 0.2206(2) -0.1005(3) 0.2177(2) 0.0277(9) Uani 1 1 d . . .
H20 H 0.2500 -0.1570 0.2561 0.033 Uiso 1 1 calc R . .
C21 C 0.2310(2) -0.1455(4) 0.1509(2) 0.0305(9) Uani 1 1 d . . .
H21A H 0.2074 -0.0852 0.1131 0.037 Uiso 1 1 calc R . .
H21B H 0.2834 -0.1470 0.1580 0.037 Uiso 1 1 calc R . .
C22 C 0.1993(3) -0.2757(4) 0.1294(3) 0.0419(12) Uani 1 1 d . . .
H22A H 0.2262 -0.3380 0.1647 0.050 Uiso 1 1 calc R . .
H22B H 0.2045 -0.2991 0.0847 0.050 Uiso 1 1 calc R . .
C23 C 0.1195(2) -0.2776(4) 0.1219(2) 0.0378(11) Uani 1 1 d . . .
H23A H 0.0993 -0.3626 0.1078 0.045 Uiso 1 1 calc R . .
H23B H 0.0922 -0.2174 0.0854 0.045 Uiso 1 1 calc R . .
C24 C 0.1112(2) -0.2419(3) 0.1906(2) 0.0309(10) Uani 1 1 d . . .
H24A H 0.1368 -0.3043 0.2265 0.037 Uiso 1 1 calc R . .
H24B H 0.0592 -0.2433 0.1855 0.037 Uiso 1 1 calc R . .
C25 C 0.1422(2) -0.1111(3) 0.2137(2) 0.0267(8) Uani 1 1 d . . .
H25 H 0.1136 -0.0509 0.1771 0.032 Uiso 1 1 calc R . .
C26 C 0.2206(2) 0.1232(4) 0.1796(2) 0.0311(9) Uani 1 1 d . . .
H26A H 0.2332 0.2088 0.1972 0.047 Uiso 1 1 calc R . .
H26B H 0.1677 0.1159 0.1584 0.047 Uiso 1 1 calc R . .
H26C H 0.2430 0.1048 0.1448 0.047 Uiso 1 1 calc R . .
C27 C 0.1553(2) -0.1696(3) 0.3347(2) 0.0290(9) Uani 1 1 d . . .
H27A H 0.1559 -0.1352 0.3792 0.043 Uiso 1 1 calc R . .
H27B H 0.2035 -0.2023 0.3399 0.043 Uiso 1 1 calc R . .
H27C H 0.1197 -0.2377 0.3204 0.043 Uiso 1 1 calc R . .
C28 C 0.3906(2) -0.1674(4) 0.4985(2) 0.0292(9) Uani 1 1 d . . .
C29 C 0.3155(2) -0.2127(4) 0.4944(2) 0.0363(10) Uani 1 1 d . . .
H29A H 0.2789 -0.1519 0.4681 0.054 Uiso 1 1 calc R . .
H29B H 0.3138 -0.2209 0.5414 0.054 Uiso 1 1 calc R . .
H29C H 0.3056 -0.2946 0.4711 0.054 Uiso 1 1 calc R . .
C30 C 0.4054(3) -0.0359(4) 0.5326(2) 0.0385(11) Uani 1 1 d . . .
H30A H 0.4559 -0.0123 0.5411 0.058 Uiso 1 1 calc R . .
H30B H 0.3965 -0.0379 0.5767 0.058 Uiso 1 1 calc R . .
H30C H 0.3731 0.0257 0.5015 0.058 Uiso 1 1 calc R . .
C31 C 0.4474(3) -0.2567(4) 0.5476(2) 0.0408(11) Uani 1 1 d . . .
H31A H 0.4415 -0.3411 0.5273 0.061 Uiso 1 1 calc R . .
H31B H 0.4405 -0.2601 0.5926 0.061 Uiso 1 1 calc R . .
H31C H 0.4963 -0.2256 0.5540 0.061 Uiso 1 1 calc R . .
C32 C 0.5163(2) -0.3061(3) 0.3284(2) 0.0278(9) Uani 1 1 d . . .
C33 C 0.5824(3) -0.2250(5) 0.3390(4) 0.075(2) Uani 1 1 d . . .
H33A H 0.6187 -0.2726 0.3263 0.113 Uiso 1 1 calc R . .
H33B H 0.6029 -0.1998 0.3879 0.113 Uiso 1 1 calc R . .
H33C H 0.5685 -0.1499 0.3097 0.113 Uiso 1 1 calc R . .
C34 C 0.5384(3) -0.4222(5) 0.3742(3) 0.0674(19) Uani 1 1 d . . .
H34A H 0.5700 -0.4751 0.3578 0.101 Uiso 1 1 calc R . .
H34B H 0.4949 -0.4696 0.3720 0.101 Uiso 1 1 calc R . .
H34C H 0.5644 -0.3964 0.4222 0.101 Uiso 1 1 calc R . .
C35 C 0.4864(3) -0.3510(5) 0.2535(3) 0.0554(15) Uani 1 1 d . . .
H35A H 0.4786 -0.2786 0.2222 0.083 Uiso 1 1 calc R . .
H35B H 0.4402 -0.3944 0.2453 0.083 Uiso 1 1 calc R . .
H35C H 0.5210 -0.4089 0.2446 0.083 Uiso 1 1 calc R . .
C36 C 0.2975(2) 0.3882(4) 0.3532(2) 0.0375(10) Uani 1 1 d . . .
C37 C 0.2329(3) 0.4736(4) 0.3384(3) 0.0678(18) Uani 1 1 d . . .
H37A H 0.1978 0.4547 0.2923 0.102 Uiso 1 1 calc R . .
H37B H 0.2486 0.5613 0.3399 0.102 Uiso 1 1 calc R . .
H37C H 0.2101 0.4605 0.3735 0.102 Uiso 1 1 calc R . .
C38 C 0.3474(3) 0.4061(5) 0.4265(3) 0.077(2) Uani 1 1 d . . .
H38A H 0.3202 0.3948 0.4582 0.115 Uiso 1 1 calc R . .
H38B H 0.3679 0.4910 0.4320 0.115 Uiso 1 1 calc R . .
H38C H 0.3867 0.3442 0.4374 0.115 Uiso 1 1 calc R . .
C39 C 0.3352(5) 0.4114(6) 0.3013(5) 0.080(4) Uani 1 1 d . . .
H39A H 0.3769 0.3548 0.3111 0.120 Uiso 1 1 calc R . .
H39B H 0.3519 0.4988 0.3049 0.120 Uiso 1 1 calc R . .
H39C H 0.3013 0.3955 0.2543 0.120 Uiso 1 1 calc R . .
C40 C 0.1569(2) 0.1327(4) 0.4706(2) 0.0300(9) Uani 1 1 d . . .
C41 C 0.1139(5) 0.0202(5) 0.4807(4) 0.079(3) Uani 1 1 d . . .
H41A H 0.0714 0.0076 0.4387 0.119 Uiso 1 1 calc R . .
H41B H 0.0981 0.0353 0.5203 0.119 Uiso 1 1 calc R . .
H41C H 0.1445 -0.0551 0.4894 0.119 Uiso 1 1 calc R . .
C42 C 0.1066(5) 0.2409(7) 0.4566(4) 0.085(3) Uani 1 1 d . . .
H42A H 0.1313 0.3161 0.4484 0.127 Uiso 1 1 calc R . .
H42B H 0.0913 0.2549 0.4967 0.127 Uiso 1 1 calc R . .
H42C H 0.0640 0.2234 0.4155 0.127 Uiso 1 1 calc R . .
C43 C 0.2214(4) 0.1488(10) 0.5328(4) 0.078(4) Uani 1 1 d . . .
H43A H 0.2540 0.0771 0.5374 0.119 Uiso 1 1 calc R . .
H43B H 0.2068 0.1538 0.5738 0.119 Uiso 1 1 calc R . .
H43C H 0.2465 0.2264 0.5287 0.119 Uiso 1 1 calc R . .
Cl44 Cl 0.08684(6) 0.39151(9) 0.15477(6) 0.0358(3) Uani 1 1 d . . .
Cl45 Cl -0.14103(7) 0.09012(11) 0.03350(7) 0.0523(3) Uani 1 1 d . . .
C46 C 0.3287(2) 0.0368(3) 0.2613(2) 0.0244(8) Uani 1 1 d . . .
H46A H 0.3452 0.1199 0.2826 0.029 Uiso 1 1 calc R . .
H46B H 0.3435 0.0295 0.2200 0.029 Uiso 1 1 calc R . .
C47 C 0.0582(2) -0.0310(3) 0.2703(2) 0.0253(9) Uani 1 1 d . . .
H47A H 0.0275 -0.1074 0.2608 0.030 Uiso 1 1 calc R . .
H47B H 0.0562 0.0075 0.3135 0.030 Uiso 1 1 calc R . .

loop_
_atom_site_aniso_label
_atom_site_aniso_U_11
_atom_site_aniso_U_22
_atom_site_aniso_U_33
_atom_site_aniso_U_23
_atom_site_aniso_U_13
_atom_site_aniso_U_12
Zr1 0.0237(2) 0.01755(17) 0.0277(2) 0.00094(16) 0.01013(16) 0.00134(15)
O2 0.0267(15) 0.0235(13) 0.0291(16) 0.0033(11) 0.0110(13) 0.0046(11)
O3 0.0209(15) 0.0223(13) 0.0323(17) 0.0017(11) 0.0075(13) 0.0008(10)
O4 0.0274(16) 0.0195(13) 0.0411(19) 0.0004(12) 0.0110(14) 0.0004(11)
O5 0.0319(16) 0.0273(13) 0.0288(16) -0.0011(12) 0.0149(13) 0.0021(12)
N6 0.0266(19) 0.0238(16) 0.026(2) 0.0054(13) 0.0116(16) 0.0019(13)
N7 0.0244(18) 0.0218(15) 0.0252(19) 0.0019(13) 0.0115(15) 0.0028(12)
C8 0.021(2) 0.0168(18) 0.033(2) -0.0002(15) 0.0094(18) 0.0018(14)
C9 0.022(2) 0.0171(17) 0.026(2) -0.0003(15) 0.0058(18) 0.0004(14)
C10 0.029(2) 0.0196(18) 0.032(3) 0.0013(16) 0.008(2) 0.0039(15)
C11 0.025(2) 0.0226(19) 0.031(2) -0.0038(16) 0.0103(19) 0.0017(15)
C12 0.028(2) 0.027(2) 0.026(2) 0.0023(15) 0.0129(19) 0.0021(15)
C13 0.024(2) 0.0186(17) 0.029(2) 0.0027(15) 0.0086(18) 0.0015(14)
C14 0.026(2) 0.0256(19) 0.031(2) -0.0007(17) 0.015(2) 0.0055(16)
C15 0.033(2) 0.0238(19) 0.031(3) 0.0056(16) 0.017(2) 0.0040(16)
C16 0.040(3) 0.031(2) 0.026(3) 0.0061(17) 0.011(2) 0.0077(18)
C17 0.029(2) 0.043(2) 0.025(2) -0.0017(19) 0.0025(19) 0.0048(19)
C18 0.032(2) 0.030(2) 0.032(3) -0.0035(17) 0.008(2) -0.0028(17)
C19 0.028(2) 0.0249(18) 0.026(2) -0.0018(16) 0.0133(19) 0.0024(15)
C20 0.034(2) 0.0238(19) 0.026(2) -0.0023(16) 0.0121(19) -0.0013(16)
C21 0.033(2) 0.032(2) 0.030(3) -0.0038(17) 0.016(2) 0.0000(16)
C22 0.053(3) 0.035(2) 0.042(3) -0.009(2) 0.022(3) 0.002(2)
C23 0.044(3) 0.031(2) 0.042(3) -0.0079(19) 0.020(2) -0.0064(19)
C24 0.038(3) 0.023(2) 0.035(3) -0.0026(17) 0.017(2) -0.0052(17)
C25 0.033(2) 0.0214(18) 0.028(2) -0.0031(17) 0.0144(19) -0.0020(16)
C26 0.027(2) 0.031(2) 0.038(3) 0.0101(18) 0.015(2) 0.0044(17)
C27 0.034(2) 0.0192(18) 0.035(3) 0.0028(17) 0.014(2) -0.0026(16)
C28 0.032(2) 0.028(2) 0.027(2) 0.0046(17) 0.011(2) 0.0113(17)
C29 0.046(3) 0.039(2) 0.027(3) 0.0082(18) 0.016(2) 0.0039(19)
C30 0.046(3) 0.038(2) 0.032(3) -0.0081(19) 0.014(2) 0.003(2)
C31 0.047(3) 0.046(3) 0.027(3) 0.007(2) 0.011(2) 0.019(2)
C32 0.030(2) 0.025(2) 0.031(2) 0.0006(16) 0.013(2) 0.0073(16)
C33 0.037(3) 0.050(3) 0.153(7) -0.040(4) 0.051(4) -0.007(2)
C34 0.090(5) 0.059(3) 0.072(4) 0.030(3) 0.052(4) 0.054(3)
C35 0.053(3) 0.068(3) 0.039(3) -0.012(2) 0.009(3) 0.028(3)
C36 0.042(3) 0.0205(19) 0.052(3) -0.0045(19) 0.019(2) -0.0058(18)
C37 0.069(4) 0.023(2) 0.086(5) -0.012(2) -0.006(3) 0.015(2)
C38 0.058(4) 0.037(3) 0.097(5) -0.021(3) -0.022(3) -0.003(2)
C39 0.093(10) 0.062(4) 0.086(9) -0.032(5) 0.042(9) -0.036(5)
C40 0.036(2) 0.031(2) 0.025(2) -0.0034(16) 0.013(2) 0.0033(17)
C41 0.096(9) 0.059(4) 0.081(5) -0.017(3) 0.059(6) -0.036(4)
C42 0.082(7) 0.090(6) 0.084(6) 0.039(5) 0.040(5) 0.043(5)
C43 0.053(4) 0.121(11) 0.060(5) -0.028(6) 0.018(4) -0.003(6)
Cl44 0.0367(6) 0.0272(5) 0.0439(7) 0.0114(5) 0.0146(5) 0.0025(4)
Cl45 0.0470(8) 0.0545(7) 0.0390(7) 0.0016(6) -0.0060(6) -0.0054(6)
C46 0.025(2) 0.0229(19) 0.028(2) 0.0034(16) 0.0116(18) -0.0003(15)
C47 0.025(2) 0.0256(19) 0.031(2) -0.0025(16) 0.0157(19) -0.0043(15)

loop_
_atom_type_symbol
_atom_type_description
_atom_type_scat_dispersion_real
_atom_type_scat_dispersion_imag
_atom_type_scat_source
C C 0.0033 0.0016 'International Tables Vol C Tables 4.2.6.8 and 6.1.1.4'
H H 0.0000 0.0000 'International Tables Vol C Tables 4.2.6.8 and 6.1.1.4'
O O 0.0106 0.0060 'International Tables Vol C Tables 4.2.6.8 and 6.1.1.4'
N N 0.0061 0.0033 'International Tables Vol C Tables 4.2.6.8 and 6.1.1.4'
Zr Zr -2.9673 0.5597 'International Tables Vol C Tables 4.2.6.8 and 6.1.1.4'
Cl Cl 0.1484 0.1585 'International Tables Vol C Tables 4.2.6.8 and 6.1.1.4'

loop_
_geom_angle_atom_site_label_1
_geom_angle_atom_site_label_2
_geom_angle_atom_site_label_3
_geom_angle
_geom_angle_site_symmetry_1
_geom_angle_site_symmetry_3
_geom_angle_publ_flag
O4 Zr1 O5 107.76(11) . . ?
O4 Zr1 O2 98.07(11) . . ?
O5 Zr1 O2 95.48(11) . . ?
O4 Zr1 O3 90.21(10) . . ?
O5 Zr1 O3 96.36(11) . . ?
O2 Zr1 O3 162.75(10) . . ?
O4 Zr1 N6 92.92(11) . . ?
O5 Zr1 N6 159.05(10) . . ?
O2 Zr1 N6 77.89(10) . . ?
O3 Zr1 N6 86.63(10) . . ?
O4 Zr1 N7 158.96(11) . . ?
O5 Zr1 N7 90.11(11) . . ?
O2 Zr1 N7 90.98(10) . . ?
O3 Zr1 N7 76.50(10) . . ?
N6 Zr1 N7 70.37(10) . . ?
C8 O2 Zr1 144.5(2) . . ?
C14 O3 Zr1 141.9(2) . . ?
C36 O4 Zr1 164.4(3) . . ?
C40 O5 Zr1 168.7(2) . . ?
C26 N6 C46 106.5(3) . . ?
C26 N6 C20 113.4(3) . . ?
C46 N6 C20 110.1(3) . . ?
C26 N6 Zr1 109.2(2) . . ?
C46 N6 Zr1 105.3(2) . . ?
C20 N6 Zr1 112.0(2) . . ?
C27 N7 C25 112.1(3) . . ?
C27 N7 C47 107.1(3) . . ?
C25 N7 C47 110.4(3) . . ?
C27 N7 Zr1 104.4(2) . . ?
C25 N7 Zr1 114.1(2) . . ?
C47 N7 Zr1 108.4(2) . . ?
O2 C8 C13 118.4(3) . . ?
O2 C8 C9 121.8(3) . . ?
C13 C8 C9 119.8(3) . . ?
C10 C9 C8 116.5(4) . . ?
C10 C9 C28 122.0(3) . . ?
C8 C9 C28 121.4(3) . . ?
C11 C10 C9 124.5(4) . . ?
C11 C10 H10 117.8 . . ?
C9 C10 H10 117.8 . . ?
C12 C11 C10 116.8(3) . . ?
C12 C11 C32 120.0(4) . . ?
C10 C11 C32 123.1(3) . . ?
C11 C12 C13 121.4(4) . . ?
C11 C12 H12 119.3 . . ?
C13 C12 H12 119.3 . . ?
C12 C13 C8 120.8(3) . . ?
C12 C13 C46 118.9(4) . . ?
C8 C13 C46 120.3(3) . . ?
O3 C14 C15 122.0(3) . . ?
O3 C14 C19 120.7(3) . . ?
C15 C14 C19 117.2(4) . . ?
C16 C15 C14 122.8(4) . . ?
C16 C15 Cl44 119.1(3) . . ?
C14 C15 Cl44 118.1(3) . . ?
C15 C16 C17 118.6(4) . . ?
C15 C16 H16 120.7 . . ?
C17 C16 H16 120.7 . . ?
C18 C17 C16 120.6(4) . . ?
C18 C17 Cl45 121.3(3) . . ?
C16 C17 Cl45 118.0(3) . . ?
C17 C18 C19 121.1(4) . . ?
C17 C18 H18 119.5 . . ?
C19 C18 H18 119.5 . . ?
C18 C19 C14 119.6(4) . . ?
C18 C19 C47 122.1(3) . . ?
C14 C19 C47 118.2(4) . . ?
C25 C20 N6 109.5(3) . . ?
C25 C20 C21 112.0(3) . . ?
N6 C20 C21 113.1(3) . . ?
C25 C20 H20 107.3 . . ?
N6 C20 H20 107.3 . . ?
C21 C20 H20 107.3 . . ?
C22 C21 C20 112.2(3) . . ?
C22 C21 H21A 109.2 . . ?
C20 C21 H21A 109.2 . . ?
C22 C21 H21B 109.2 . . ?
C20 C21 H21B 109.2 . . ?
H21A C21 H21B 107.9 . . ?
C21 C22 C23 110.2(3) . . ?
C21 C22 H22A 109.6 . . ?
C23 C22 H22A 109.6 . . ?
C21 C22 H22B 109.6 . . ?
C23 C22 H22B 109.6 . . ?
H22A C22 H22B 108.1 . . ?
C22 C23 C24 109.8(4) . . ?
C22 C23 H23A 109.7 . . ?
C24 C23 H23A 109.7 . . ?
C22 C23 H23B 109.7 . . ?
C24 C23 H23B 109.7 . . ?
H23A C23 H23B 108.2 . . ?
C23 C24 C25 110.8(3) . . ?
C23 C24 H24A 109.5 . . ?
C25 C24 H24A 109.5 . . ?
C23 C24 H24B 109.5 . . ?
C25 C24 H24B 109.5 . . ?
H24A C24 H24B 108.1 . . ?
N7 C25 C20 109.8(3) . . ?
N7 C25 C24 114.0(3) . . ?
C20 C25 C24 112.0(3) . . ?
N7 C25 H25 106.9 . . ?
C20 C25 H25 106.9 . . ?
C24 C25 H25 106.9 . . ?
N6 C26 H26A 109.5 . . ?
N6 C26 H26B 109.5 . . ?
H26A C26 H26B 109.5 . . ?
N6 C26 H26C 109.5 . . ?
H26A C26 H26C 109.5 . . ?
H26B C26 H26C 109.5 . . ?
N7 C27 H27A 109.5 . . ?
N7 C27 H27B 109.5 . . ?
H27A C27 H27B 109.5 . . ?
N7 C27 H27C 109.5 . . ?
H27A C27 H27C 109.5 . . ?
H27B C27 H27C 109.5 . . ?
C29 C28 C9 111.0(3) . . ?
C29 C28 C31 108.0(3) . . ?
C9 C28 C31 111.9(3) . . ?
C29 C28 C30 109.8(3) . . ?
C9 C28 C30 109.7(3) . . ?
C31 C28 C30 106.4(4) . . ?
C28 C29 H29A 109.5 . . ?
C28 C29 H29B 109.5 . . ?
H29A C29 H29B 109.5 . . ?
C28 C29 H29C 109.5 . . ?
H29A C29 H29C 109.5 . . ?
H29B C29 H29C 109.5 . . ?
C28 C30 H30A 109.5 . . ?
C28 C30 H30B 109.5 . . ?
H30A C30 H30B 109.5 . . ?
C28 C30 H30C 109.5 . . ?
H30A C30 H30C 109.5 . . ?
H30B C30 H30C 109.5 . . ?
C28 C31 H31A 109.5 . . ?
C28 C31 H31B 109.5 . . ?
H31A C31 H31B 109.5 . . ?
C28 C31 H31C 109.5 . . ?
H31A C31 H31C 109.5 . . ?
H31B C31 H31C 109.5 . . ?
C33 C32 C35 109.8(4) . . ?
C33 C32 C34 109.1(4) . . ?
C35 C32 C34 107.3(4) . . ?
C33 C32 C11 108.3(3) . . ?
C35 C32 C11 110.1(3) . . ?
C34 C32 C11 112.1(3) . . ?
C32 C33 H33A 109.5 . . ?
C32 C33 H33B 109.5 . . ?
H33A C33 H33B 109.5 . . ?
C32 C33 H33C 109.5 . . ?
H33A C33 H33C 109.5 . . ?
H33B C33 H33C 109.5 . . ?
C32 C34 H34A 109.5 . . ?
C32 C34 H34B 109.5 . . ?
H34A C34 H34B 109.5 . . ?
C32 C34 H34C 109.5 . . ?
H34A C34 H34C 109.5 . . ?
H34B C34 H34C 109.5 . . ?
C32 C35 H35A 109.5 . . ?
C32 C35 H35B 109.5 . . ?
H35A C35 H35B 109.5 . . ?
C32 C35 H35C 109.5 . . ?
H35A C35 H35C 109.5 . . ?
H35B C35 H35C 109.5 . . ?
O4 C36 C38 108.6(4) . . ?
O4 C36 C37 108.5(4) . . ?
C38 C36 C37 109.8(4) . . ?
O4 C36 C39 107.5(4) . . ?
C38 C36 C39 112.2(5) . . ?
C37 C36 C39 110.1(5) . . ?
C36 C37 H37A 109.5 . . ?
C36 C37 H37B 109.5 . . ?
H37A C37 H37B 109.5 . . ?
C36 C37 H37C 109.5 . . ?
H37A C37 H37C 109.5 . . ?
H37B C37 H37C 109.5 . . ?
C36 C38 H38A 109.5 . . ?
C36 C38 H38B 109.5 . . ?
H38A C38 H38B 109.5 . . ?
C36 C38 H38C 109.5 . . ?
H38A C38 H38C 109.5 . . ?
H38B C38 H38C 109.5 . . ?
C36 C39 H39A 109.5 . . ?
C36 C39 H39B 109.5 . . ?
H39A C39 H39B 109.5 . . ?
C36 C39 H39C 109.5 . . ?
H39A C39 H39C 109.5 . . ?
H39B C39 H39C 109.5 . . ?
O5 C40 C43 109.9(4) . . ?
O5 C40 C42 109.7(4) . . ?
C43 C40 C42 113.4(6) . . ?
O5 C40 C41 108.6(3) . . ?
C43 C40 C41 109.2(6) . . ?
C42 C40 C41 106.0(5) . . ?
C40 C41 H41A 109.5 . . ?
C40 C41 H41B 109.5 . . ?
H41A C41 H41B 109.5 . . ?
C40 C41 H41C 109.5 . . ?
H41A C41 H41C 109.5 . . ?
H41B C41 H41C 109.5 . . ?
C40 C42 H42A 109.5 . . ?
C40 C42 H42B 109.5 . . ?
H42A C42 H42B 109.5 . . ?
C40 C42 H42C 109.5 . . ?
H42A C42 H42C 109.5 . . ?
H42B C42 H42C 109.5 . . ?
C40 C43 H43A 109.5 . . ?
C40 C43 H43B 109.5 . . ?
H43A C43 H43B 109.5 . . ?
C40 C43 H43C 109.5 . . ?
H43A C43 H43C 109.5 . . ?
H43B C43 H43C 109.5 . . ?
N6 C46 C13 115.2(3) . . ?
N6 C46 H46A 108.5 . . ?
C13 C46 H46A 108.5 . . ?
N6 C46 H46B 108.5 . . ?
C13 C46 H46B 108.5 . . ?
H46A C46 H46B 107.5 . . ?
C19 C47 N7 113.0(3) . . ?
C19 C47 H47A 109.0 . . ?
N7 C47 H47A 109.0 . . ?
C19 C47 H47B 109.0 . . ?
N7 C47 H47B 109.0 . . ?
H47A C47 H47B 107.8 . . ?

loop_
_geom_bond_atom_site_label_1
_geom_bond_atom_site_label_2
_geom_bond_distance
_geom_bond_site_symmetry_2
_geom_bond_publ_flag
Zr1 O4 1.928(2) . ?
Zr1 O5 1.931(3) . ?
Zr1 O2 2.035(2) . ?
Zr1 O3 2.086(3) . ?
Zr1 N6 2.462(3) . ?
Zr1 N7 2.490(3) . ?
O2 C8 1.355(4) . ?
O3 C14 1.317(5) . ?
O4 C36 1.423(4) . ?
O5 C40 1.425(5) . ?
N6 C26 1.480(5) . ?
N6 C46 1.503(5) . ?
N6 C20 1.518(5) . ?
N7 C27 1.492(5) . ?
N7 C25 1.506(5) . ?
N7 C47 1.508(5) . ?
C8 C13 1.392(5) . ?
C8 C9 1.420(5) . ?
C9 C10 1.402(5) . ?
C9 C28 1.534(6) . ?
C10 C11 1.391(6) . ?
C10 H10 0.9500 . ?
C11 C12 1.389(5) . ?
C11 C32 1.541(5) . ?
C12 C13 1.390(5) . ?
C12 H12 0.9500 . ?
C13 C46 1.509(5) . ?
C14 C15 1.397(5) . ?
C14 C19 1.424(5) . ?
C15 C16 1.379(6) . ?
C15 Cl44 1.743(4) . ?
C16 C17 1.386(6) . ?
C16 H16 0.9500 . ?
C17 C18 1.377(6) . ?
C17 Cl45 1.740(4) . ?
C18 C19 1.383(6) . ?
C18 H18 0.9500 . ?
C19 C47 1.497(5) . ?
C20 C25 1.517(5) . ?
C20 C21 1.531(5) . ?
C20 H20 1.0000 . ?
C21 C22 1.521(6) . ?
C21 H21A 0.9900 . ?
C21 H21B 0.9900 . ?
C22 C23 1.522(6) . ?
C22 H22A 0.9900 . ?
C22 H22B 0.9900 . ?
C23 C24 1.523(6) . ?
C23 H23A 0.9900 . ?
C23 H23B 0.9900 . ?
C24 C25 1.528(5) . ?
C24 H24A 0.9900 . ?
C24 H24B 0.9900 . ?
C25 H25 1.0000 . ?
C26 H26A 0.9800 . ?
C26 H26B 0.9800 . ?
C26 H26C 0.9800 . ?
C27 H27A 0.9800 . ?
C27 H27B 0.9800 . ?
C27 H27C 0.9800 . ?
C28 C29 1.527(6) . ?
C28 C31 1.545(5) . ?
C28 C30 1.545(5) . ?
C29 H29A 0.9800 . ?
C29 H29B 0.9800 . ?
C29 H29C 0.9800 . ?
C30 H30A 0.9800 . ?
C30 H30B 0.9800 . ?
C30 H30C 0.9800 . ?
C31 H31A 0.9800 . ?
C31 H31B 0.9800 . ?
C31 H31C 0.9800 . ?
C32 C33 1.510(6) . ?
C32 C35 1.521(6) . ?
C32 C34 1.522(6) . ?
C33 H33A 0.9800 . ?
C33 H33B 0.9800 . ?
C33 H33C 0.9800 . ?
C34 H34A 0.9800 . ?
C34 H34B 0.9800 . ?
C34 H34C 0.9800 . ?
C35 H35A 0.9800 . ?
C35 H35B 0.9800 . ?
C35 H35C 0.9800 . ?
C36 C38 1.497(7) . ?
C36 C37 1.506(6) . ?
C36 C39 1.512(7) . ?
C37 H37A 0.9800 . ?
C37 H37B 0.9800 . ?
C37 H37C 0.9800 . ?
C38 H38A 0.9800 . ?
C38 H38B 0.9800 . ?
C38 H38C 0.9800 . ?
C39 H39A 0.9800 . ?
C39 H39B 0.9800 . ?
C39 H39C 0.9800 . ?
C40 C43 1.465(8) . ?
C40 C42 1.478(7) . ?
C40 C41 1.519(7) . ?
C41 H41A 0.9800 . ?
C41 H41B 0.9800 . ?
C41 H41C 0.9800 . ?
C42 H42A 0.9800 . ?
C42 H42B 0.9800 . ?
C42 H42C 0.9800 . ?
C43 H43A 0.9800 . ?
C43 H43B 0.9800 . ?
C43 H43C 0.9800 . ?
C46 H46A 0.9900 . ?
C46 H46B 0.9900 . ?
C47 H47A 0.9900 . ?
C47 H47B 0.9900 . ?
